data_4505353
loop_
_publ_author_name
'van der Werff, Patricia M.'
'Batten, Stuart R.'
'Jensen, Paul'
'Moubaraki, Boujemaa'
'Murray, Keith S.'
'Cashion, John D.'

_publ_contact_author
;
    Dr. S.R. Batten
    School of Chemistry
    Monash University 3800
    AUSTRALIA
;
_publ_section_title
;
 Structure and Magnetism of 3D Anionic Metal Dicyanamide (MePh3P)[M(dca)3]
 (M = Fe, Co, Ni) and (EtPh3P)[M(dca)3] (M = Mn, Co, Ni) Networks
;
_journal_issue 3
_journal_name_full 'Crystal Growth &amp; Design'
_journal_page_first 503
_journal_paper_doi 10.1021/cg034258n
_journal_volume 4
_journal_year 2004
_chemical_formula_sum 'C25 H18 Fe N9 P'
_chemical_formula_weight 531.30
_chemical_name_systematic
;
 Methyltriphenylphosphonium tris(dicyanamido)ferrate(II)
;
_space_group_IT_number 19
_symmetry_cell_setting orthorhombic
_symmetry_space_group_name_Hall 'P 2ac 2ab'
_symmetry_space_group_name_H-M 'P 21 21 21'
_atom_sites_solution_hydrogens geom
_atom_sites_solution_primary direct
_atom_sites_solution_secondary difmap
_audit_creation_method SHELXL-97
_cell_angle_alpha 90.00
_cell_angle_beta 90.00
_cell_angle_gamma 90.00
_cell_formula_units_Z 8
_cell_length_a 13.9104(4)
_cell_length_b 17.0365(2)
_cell_length_c 20.8150(5)
_cell_measurement_temperature 123(2)
_cell_volume 4932.83(19)
_computing_cell_refinement 'Siemens XSCANS'
_computing_data_collection 'Siemens XSCANS'
_computing_data_reduction 'Siemens SHELXTL'
_computing_molecular_graphics 'Siemens SHELXTL'
_computing_publication_material 'Siemens SHELXTL'
_computing_structure_refinement 'SHELXL-97 (Sheldrick, 1997)'
_computing_structure_solution 'SHELXS-97 (Sheldrick, 1990)'
_diffrn_ambient_temperature 123(2)
_diffrn_measured_fraction_theta_full 0.963
_diffrn_measured_fraction_theta_max 0.963
_diffrn_measurement_method '\w scans'
_diffrn_radiation_monochromator graphite
_diffrn_radiation_source 'fine-focus sealed tube'
_diffrn_radiation_type MoK\a
_diffrn_radiation_wavelength 0.71073
_diffrn_reflns_av_R_equivalents 0.0578
_diffrn_reflns_av_sigmaI/netI 0.1203
_diffrn_reflns_limit_h_max 13
_diffrn_reflns_limit_h_min -20
_diffrn_reflns_limit_k_max 18
_diffrn_reflns_limit_k_min -24
_diffrn_reflns_limit_l_max 26
_diffrn_reflns_limit_l_min -31
_diffrn_reflns_number 35917
_diffrn_reflns_theta_full 32.02
_diffrn_reflns_theta_max 32.02
_diffrn_reflns_theta_min 1.76
_exptl_absorpt_coefficient_mu 0.710
_exptl_absorpt_correction_T_max 0.9016
_exptl_absorpt_correction_T_min 0.8202
_exptl_absorpt_correction_type face-indexed
_exptl_crystal_colour colourless
_exptl_crystal_density_diffrn 1.431
_exptl_crystal_density_method 'not measured'
_exptl_crystal_description block
_exptl_crystal_F_000 2176
_exptl_crystal_size_max 0.58
_exptl_crystal_size_mid 0.25
_exptl_crystal_size_min 0.15
_refine_diff_density_max 0.583
_refine_diff_density_min -0.417
_refine_diff_density_rms 0.086
_refine_ls_abs_structure_details 'Flack H D (1983), Acta Cryst. A39, 876-881'
_refine_ls_abs_structure_Flack 0.015(9)
_refine_ls_extinction_method none
_refine_ls_goodness_of_fit_ref 0.993
_refine_ls_hydrogen_treatment mixed
_refine_ls_matrix_type full
_refine_ls_number_parameters 649
_refine_ls_number_reflns 16270
_refine_ls_number_restraints 0
_refine_ls_restrained_S_all 0.993
_refine_ls_R_factor_all 0.1120
_refine_ls_R_factor_gt 0.0537
_refine_ls_shift/su_max 0.002
_refine_ls_shift/su_mean 0.000
_refine_ls_structure_factor_coef Fsqd
_refine_ls_weighting_details 'calc w=1/[\s^2^(Fo^2^)+(0.0273P)^2^+0.0000P] where P=(Fo^2^+2Fc^2^)/3'
_refine_ls_weighting_scheme calc
_refine_ls_wR_factor_gt 0.0737
_refine_ls_wR_factor_ref 0.0852
_reflns_number_gt 10519
_reflns_number_total 16270
_reflns_threshold_expression >2sigma(I)
_cod_data_source_file cg034258nsi20031223_013219.cif
_cod_data_source_block MeFe
_cod_depositor_comments
;
The following automatic conversions were performed:

'_symmetry_cell_setting' value 'Orthorhombic' changed to
'orthorhombic' according to
/home/saulius/struct/CIF-dictionaries/cif_core.dic dictionary named
'cif_core.dic' version 2.4.1 from 2010-06-29.

Automatic conversion script
Id: cif_fix_values 1715 2011-07-08 13:25:40Z adriana 
;
_cod_original_sg_symbol_H-M P2(1)2(1)2(1)
_cod_database_code 4505353

loop_
_symmetry_equiv_pos_as_xyz
'x, y, z'
'-x+1/2, -y, z+1/2'
'-x, y+1/2, -z+1/2'
'x+1/2, -y+1/2, -z'

loop_
_atom_site_label
_atom_site_type_symbol
_atom_site_fract_x
_atom_site_fract_y
_atom_site_fract_z
_atom_site_U_iso_or_equiv
_atom_site_adp_type
_atom_site_occupancy
_atom_site_symmetry_multiplicity
_atom_site_calc_flag
_atom_site_refinement_flags
Fe1 Fe -0.12352(2) 0.199745(17) 0.075632(16) 0.01409(8) Uani 1 1 d .
Fe2 Fe 0.03537(2) 0.199408(18) 0.416915(17) 0.01703(8) Uani 1 1 d .
N11 N -0.17311(15) 0.20676(12) 0.17315(10) 0.0231(5) Uani 1 1 d .
C11 C -0.19272(18) 0.21020(13) 0.22631(13) 0.0200(5) Uani 1 1 d .
N12 N -0.10558(17) 0.21424(12) 0.37401(11) 0.0273(5) Uani 1 1 d .
C12 C -0.15729(19) 0.21308(13) 0.33118(13) 0.0224(6) Uani 1 1 d .
N13 N -0.22353(17) 0.21207(14) 0.28611(11) 0.0358(6) Uani 1 1 d .
N21 N 0.01973(15) 0.18791(11) 0.11774(10) 0.0222(5) Uani 1 1 d .
C21 C 0.07102(17) 0.18347(12) 0.16069(13) 0.0159(5) Uani 1 1 d .
N22 N 0.09199(16) 0.19166(12) 0.32048(11) 0.0260(5) Uani 1 1 d .
C22 C 0.10862(18) 0.18641(13) 0.26648(13) 0.0210(6) Uani 1 1 d .
N23 N 0.13617(16) 0.17915(11) 0.20635(10) 0.0250(5) Uani 1 1 d .
N31 N -0.06698(15) 0.20053(12) -0.02246(10) 0.0227(5) Uani 1 1 d .
C31 C -0.00662(19) 0.23392(14) -0.04822(12) 0.0199(6) Uani 1 1 d .
N32 N 0.22537(15) 0.28599(10) -0.05257(10) 0.0187(5) Uani 1 1 d .
C32 C 0.1449(2) 0.27872(13) -0.06426(11) 0.0205(6) Uani 1 1 d .
N33 N 0.05494(16) 0.27385(13) -0.08183(12) 0.0382(6) Uani 1 1 d .
N41 N -0.09907(16) 0.32390(11) 0.07184(11) 0.0259(5) Uani 1 1 d .
C41 C -0.05685(19) 0.38031(13) 0.06110(12) 0.0210(6) Uani 1 1 d .
N42 N -0.01641(17) 0.57625(11) 0.07670(11) 0.0301(5) Uani 1 1 d .
C42 C -0.01478(18) 0.51070(13) 0.06415(12) 0.0194(6) Uani 1 1 d .
N43 N -0.00122(17) 0.43880(11) 0.04500(11) 0.0299(6) Uani 1 1 d .
N51 N 0.17723(18) 0.18470(12) 0.45800(11) 0.0314(6) Uani 1 1 d .
C51 C 0.2603(2) 0.18577(13) 0.45857(12) 0.0237(6) Uani 1 1 d .
N52 N 0.46581(16) 0.28496(11) 0.48826(10) 0.0238(5) Uani 1 1 d .
C52 C 0.40882(19) 0.23831(15) 0.47478(12) 0.0195(6) Uani 1 1 d .
N53 N 0.35395(17) 0.17986(11) 0.45737(11) 0.0286(6) Uani 1 1 d .
N61 N 0.06097(17) 0.32270(11) 0.41411(11) 0.0316(6) Uani 1 1 d .
C61 C 0.10489(19) 0.37924(13) 0.41005(13) 0.0232(6) Uani 1 1 d .
N62 N 0.13552(16) 0.57615(10) 0.42936(10) 0.0231(5) Uani 1 1 d .
C62 C 0.14274(18) 0.51017(13) 0.41837(13) 0.0212(5) Uani 1 1 d .
N63 N 0.16422(17) 0.43805(11) 0.40316(12) 0.0315(6) Uani 1 1 d .
P1 P 0.26244(5) 0.59984(3) 0.65895(3) 0.01637(14) Uani 1 1 d .
C111 C 0.36700(18) 0.56453(12) 0.69972(11) 0.0156(5) Uani 1 1 d .
C112 C 0.36380(19) 0.49361(13) 0.73352(12) 0.0203(6) Uani 1 1 d .
H11A H 0.3074 0.4622 0.7325 0.024 Uiso 1 1 calc R
C113 C 0.44247(18) 0.46955(14) 0.76821(13) 0.0235(6) Uani 1 1 d .
H11B H 0.4403 0.4213 0.7911 0.028 Uiso 1 1 calc R
C114 C 0.52432(19) 0.51475(14) 0.77011(12) 0.0233(6) Uani 1 1 d .
H11C H 0.5781 0.4978 0.7945 0.028 Uiso 1 1 calc R
C115 C 0.52866(19) 0.58538(14) 0.73630(13) 0.0268(6) Uani 1 1 d .
H11D H 0.5855 0.6162 0.7371 0.032 Uiso 1 1 calc R
C116 C 0.44975(18) 0.61007(13) 0.70172(13) 0.0218(6) Uani 1 1 d .
H11E H 0.4520 0.6585 0.6791 0.026 Uiso 1 1 calc R
C121 C 0.19261(19) 0.51863(13) 0.62926(11) 0.0191(6) Uani 1 1 d .
C122 C 0.0930(2) 0.51956(15) 0.63216(13) 0.0262(6) Uani 1 1 d .
H12A H 0.0606 0.5615 0.6531 0.031 Uiso 1 1 calc R
C123 C 0.0407(2) 0.45905(16) 0.60441(14) 0.0332(7) Uani 1 1 d .
H12B H -0.0276 0.4595 0.6061 0.040 Uiso 1 1 calc R
C124 C 0.0881(2) 0.39819(15) 0.57433(14) 0.0342(7) Uani 1 1 d .
H12C H 0.0521 0.3569 0.5553 0.041 Uiso 1 1 calc R
C125 C 0.1874(2) 0.39640(15) 0.57143(14) 0.0329(7) Uani 1 1 d .
H12D H 0.2191 0.3539 0.5509 0.040 Uiso 1 1 calc R
C126 C 0.2406(2) 0.45700(13) 0.59867(12) 0.0239(6) Uani 1 1 d .
H12E H 0.3088 0.4565 0.5965 0.029 Uiso 1 1 calc R
C131 C 0.19382(18) 0.65865(13) 0.71369(12) 0.0175(5) Uani 1 1 d .
C132 C 0.1349(2) 0.71872(14) 0.69048(13) 0.0314(7) Uani 1 1 d .
H13A H 0.1292 0.7274 0.6456 0.038 Uiso 1 1 calc R
C133 C 0.0848(2) 0.76563(16) 0.73360(15) 0.0348(7) Uani 1 1 d .
H13B H 0.0442 0.8063 0.7180 0.042 Uiso 1 1 calc R
C134 C 0.0936(2) 0.75355(15) 0.79879(15) 0.0358(8) Uani 1 1 d .
H13C H 0.0599 0.7864 0.8280 0.043 Uiso 1 1 calc R
C135 C 0.1512(2) 0.69377(15) 0.82168(13) 0.0321(7) Uani 1 1 d .
H13D H 0.1563 0.6850 0.8666 0.038 Uiso 1 1 calc R
C136 C 0.2015(2) 0.64656(14) 0.77930(13) 0.0249(6) Uani 1 1 d .
H13E H 0.2415 0.6058 0.7953 0.030 Uiso 1 1 calc R
C140 C 0.29512(19) 0.65758(13) 0.59070(11) 0.0214(6) Uani 1 1 d .
H14A H 0.3333 0.7028 0.6047 0.032 Uiso 1 1 calc R
H14B H 0.2369 0.6761 0.5690 0.032 Uiso 1 1 calc R
H14C H 0.3331 0.6256 0.5609 0.032 Uiso 1 1 calc R
P2 P 0.35877(5) -0.06159(3) 0.15887(3) 0.01922(14) Uani 1 1 d .
C211 C 0.47502(18) -0.01648(12) 0.15713(12) 0.0191(5) Uani 1 1 d .
C212 C 0.50958(19) 0.02514(14) 0.20980(13) 0.0226(6) Uani 1 1 d .
H21A H 0.4723 0.0283 0.2480 0.027 Uiso 1 1 calc R
C213 C 0.59798(19) 0.06197(14) 0.20674(13) 0.0236(6) Uani 1 1 d .
H21B H 0.6216 0.0903 0.2427 0.028 Uiso 1 1 calc R
C214 C 0.65170(19) 0.05737(14) 0.15125(13) 0.0260(6) Uani 1 1 d .
H21C H 0.7122 0.0831 0.1491 0.031 Uiso 1 1 calc R
C215 C 0.6186(2) 0.01566(15) 0.09857(13) 0.0289(6) Uani 1 1 d .
H21D H 0.6563 0.0128 0.0606 0.035 Uiso 1 1 calc R
C216 C 0.5302(2) -0.02195(14) 0.10134(12) 0.0243(6) Uani 1 1 d .
H21E H 0.5074 -0.0512 0.0656 0.029 Uiso 1 1 calc R
C221 C 0.27954(18) -0.01076(13) 0.10512(11) 0.0195(6) Uani 1 1 d .
C222 C 0.1921(2) -0.04626(15) 0.08870(13) 0.0278(6) Uani 1 1 d .
H22A H 0.1776 -0.0975 0.1039 0.033 Uiso 1 1 calc R
C223 C 0.1272(2) -0.00690(17) 0.05057(14) 0.0364(7) Uani 1 1 d .
H22B H 0.0680 -0.0311 0.0394 0.044 Uiso 1 1 calc R
C224 C 0.1480(2) 0.06801(17) 0.02844(13) 0.0353(7) Uani 1 1 d .
H22C H 0.1025 0.0956 0.0030 0.042 Uiso 1 1 calc R
C225 C 0.2349(2) 0.10238(16) 0.04343(13) 0.0325(7) Uani 1 1 d .
H22D H 0.2496 0.1531 0.0273 0.039 Uiso 1 1 calc R
C226 C 0.3010(2) 0.06333(14) 0.08192(13) 0.0263(6) Uani 1 1 d .
H22E H 0.3607 0.0874 0.0923 0.032 Uiso 1 1 calc R
C231 C 0.31392(18) -0.05334(13) 0.23893(12) 0.0191(5) Uani 1 1 d .
C232 C 0.3237(2) -0.11356(14) 0.28402(13) 0.0270(6) Uani 1 1 d .
H23A H 0.3498 -0.1627 0.2713 0.032 Uiso 1 1 calc R
C233 C 0.2961(2) -0.10223(15) 0.34607(14) 0.0344(7) Uani 1 1 d .
H23B H 0.3019 -0.1439 0.3761 0.041 Uiso 1 1 calc R
C234 C 0.2594(2) -0.03035(14) 0.36595(13) 0.0295(7) Uani 1 1 d .
H23C H 0.2416 -0.0226 0.4095 0.035 Uiso 1 1 calc R
C235 C 0.2491(2) 0.02973(15) 0.32207(12) 0.0281(6) Uani 1 1 d .
H23D H 0.2236 0.0788 0.3355 0.034 Uiso 1 1 calc R
C236 C 0.27580(18) 0.01902(14) 0.25857(12) 0.0244(6) Uani 1 1 d .
H23E H 0.2683 0.0605 0.2285 0.029 Uiso 1 1 calc R
C240 C 0.3692(2) -0.16201(13) 0.13351(13) 0.0290(7) Uani 1 1 d .
H24A H 0.4130 -0.1900 0.1624 0.044 Uiso 1 1 calc R
H24B H 0.3946 -0.1638 0.0896 0.044 Uiso 1 1 calc R
H24C H 0.3058 -0.1870 0.1346 0.044 Uiso 1 1 calc R

loop_
_atom_site_aniso_label
_atom_site_aniso_U_11
_atom_site_aniso_U_22
_atom_site_aniso_U_33
_atom_site_aniso_U_23
_atom_site_aniso_U_13
_atom_site_aniso_U_12
Fe1 0.01591(18) 0.01101(14) 0.01534(17) 0.00056(14) -0.00015(15) -0.00020(14)
Fe2 0.0210(2) 0.01194(15) 0.01810(18) 0.00002(15) -0.00080(16) -0.00137(15)
N11 0.0214(12) 0.0299(11) 0.0182(12) -0.0008(10) -0.0017(10) 0.0040(10)
C11 0.0149(13) 0.0200(13) 0.0252(15) -0.0019(11) -0.0017(11) 0.0030(10)
N12 0.0269(14) 0.0332(13) 0.0218(13) 0.0001(10) -0.0026(11) 0.0005(10)
C12 0.0245(15) 0.0242(13) 0.0186(14) -0.0027(10) 0.0058(12) 0.0090(11)
N13 0.0209(13) 0.0689(17) 0.0176(13) 0.0002(11) 0.0024(11) 0.0157(12)
N21 0.0206(12) 0.0242(11) 0.0218(12) -0.0005(9) -0.0015(10) 0.0016(10)
C21 0.0140(12) 0.0108(11) 0.0231(14) 0.0000(10) 0.0061(12) 0.0003(9)
N22 0.0287(13) 0.0271(11) 0.0221(13) -0.0027(10) -0.0017(10) 0.0014(10)
C22 0.0179(14) 0.0177(13) 0.0273(16) 0.0007(11) -0.0013(12) 0.0015(10)
N23 0.0143(12) 0.0406(13) 0.0200(12) 0.0009(9) -0.0014(10) 0.0029(10)
N31 0.0210(12) 0.0309(11) 0.0162(11) 0.0012(10) -0.0002(9) -0.0026(11)
C31 0.0184(15) 0.0252(13) 0.0160(14) 0.0018(10) -0.0046(11) 0.0027(11)
N32 0.0183(12) 0.0205(11) 0.0173(11) 0.0000(8) 0.0012(9) -0.0008(9)
C32 0.0287(16) 0.0194(12) 0.0135(13) 0.0030(9) 0.0019(12) -0.0019(11)
N33 0.0209(13) 0.0599(15) 0.0338(14) 0.0271(12) -0.0047(12) -0.0136(11)
N41 0.0313(13) 0.0153(11) 0.0310(14) -0.0005(9) -0.0020(11) -0.0007(9)
C41 0.0274(16) 0.0158(13) 0.0198(14) -0.0036(10) -0.0006(12) 0.0046(11)
N42 0.0375(14) 0.0153(11) 0.0374(14) 0.0007(10) 0.0043(13) -0.0019(10)
C42 0.0173(14) 0.0197(13) 0.0212(14) 0.0030(10) 0.0012(11) -0.0005(11)
N43 0.0364(15) 0.0154(11) 0.0378(15) -0.0026(10) 0.0133(12) -0.0041(10)
N51 0.0277(14) 0.0335(13) 0.0330(15) 0.0009(10) -0.0045(12) -0.0013(11)
C51 0.0298(17) 0.0223(14) 0.0190(14) 0.0024(10) -0.0010(12) 0.0000(12)
N52 0.0221(12) 0.0289(12) 0.0202(12) -0.0015(9) -0.0015(10) 0.0032(11)
C52 0.0199(15) 0.0256(13) 0.0130(13) 0.0032(10) 0.0027(11) 0.0099(12)
N53 0.0215(13) 0.0251(12) 0.0393(15) -0.0011(10) 0.0004(11) 0.0016(10)
N61 0.0435(16) 0.0180(11) 0.0333(15) -0.0025(9) 0.0069(13) -0.0050(10)
C61 0.0331(16) 0.0130(12) 0.0234(15) -0.0028(10) 0.0067(13) 0.0050(11)
N62 0.0230(12) 0.0147(10) 0.0315(13) 0.0005(9) 0.0051(11) -0.0004(9)
C62 0.0170(13) 0.0203(13) 0.0263(15) 0.0017(11) 0.0052(12) -0.0022(10)
N63 0.0344(14) 0.0118(10) 0.0483(16) -0.0050(10) 0.0168(12) -0.0035(10)
P1 0.0173(3) 0.0169(3) 0.0149(3) 0.0020(3) -0.0032(3) -0.0007(3)
C111 0.0165(14) 0.0189(12) 0.0115(12) -0.0005(9) -0.0025(11) 0.0006(11)
C112 0.0153(14) 0.0215(12) 0.0240(14) 0.0048(10) 0.0008(12) 0.0009(11)
C113 0.0230(16) 0.0220(13) 0.0255(15) 0.0097(11) 0.0007(12) 0.0041(11)
C114 0.0139(14) 0.0309(14) 0.0252(15) 0.0015(11) -0.0062(12) 0.0041(12)
C115 0.0190(15) 0.0269(14) 0.0346(17) 0.0023(11) -0.0062(13) -0.0063(12)
C116 0.0246(16) 0.0177(13) 0.0229(14) 0.0021(10) -0.0018(12) 0.0007(11)
C121 0.0196(14) 0.0242(13) 0.0136(13) 0.0022(10) -0.0012(11) -0.0015(11)
C122 0.0244(16) 0.0309(14) 0.0234(16) -0.0007(11) -0.0012(12) -0.0032(12)
C123 0.0197(16) 0.0473(18) 0.0326(17) 0.0015(13) -0.0065(14) -0.0124(14)
C124 0.0418(19) 0.0331(15) 0.0277(17) -0.0043(13) -0.0091(15) -0.0132(14)
C125 0.043(2) 0.0267(14) 0.0287(17) -0.0060(12) -0.0067(15) -0.0007(13)
C126 0.0217(15) 0.0239(13) 0.0262(15) -0.0035(11) -0.0015(12) 0.0000(12)
C131 0.0175(14) 0.0179(12) 0.0169(13) -0.0032(10) -0.0026(11) -0.0001(10)
C132 0.0386(19) 0.0338(16) 0.0218(15) -0.0021(11) -0.0101(14) 0.0123(14)
C133 0.0366(19) 0.0315(15) 0.0364(19) -0.0022(13) -0.0057(15) 0.0155(14)
C134 0.041(2) 0.0311(16) 0.0350(18) -0.0130(13) 0.0052(15) 0.0058(14)
C135 0.0427(19) 0.0309(14) 0.0226(15) -0.0035(12) 0.0002(13) 0.0041(15)
C136 0.0310(17) 0.0219(13) 0.0219(15) 0.0030(10) -0.0010(13) 0.0030(12)
C140 0.0237(14) 0.0236(12) 0.0168(14) 0.0044(10) -0.0030(12) -0.0030(11)
P2 0.0190(4) 0.0186(3) 0.0200(3) 0.0038(3) 0.0036(3) 0.0004(3)
C211 0.0169(13) 0.0203(12) 0.0203(13) 0.0055(10) 0.0001(12) 0.0011(10)
C212 0.0209(15) 0.0249(13) 0.0221(15) 0.0025(11) 0.0040(12) 0.0041(11)
C213 0.0189(15) 0.0215(13) 0.0305(16) 0.0012(11) -0.0028(12) 0.0018(11)
C214 0.0158(14) 0.0250(13) 0.0372(17) 0.0114(12) -0.0009(13) -0.0005(11)
C215 0.0218(15) 0.0388(15) 0.0262(16) 0.0119(12) 0.0056(13) 0.0026(13)
C216 0.0264(16) 0.0281(13) 0.0184(14) 0.0048(10) -0.0012(13) 0.0010(12)
C221 0.0188(15) 0.0248(13) 0.0149(13) -0.0023(10) 0.0002(11) 0.0025(11)
C222 0.0260(16) 0.0354(14) 0.0219(16) -0.0012(12) 0.0037(13) 0.0015(12)
C223 0.0214(16) 0.0572(19) 0.0306(17) -0.0104(14) -0.0020(14) 0.0046(15)
C224 0.0343(19) 0.0507(18) 0.0208(15) -0.0026(13) -0.0002(14) 0.0213(16)
C225 0.0399(19) 0.0326(15) 0.0249(16) 0.0048(12) 0.0070(14) 0.0123(14)
C226 0.0301(16) 0.0275(13) 0.0212(15) 0.0024(12) 0.0021(13) 0.0010(12)
C231 0.0147(13) 0.0236(13) 0.0190(14) 0.0035(10) 0.0020(11) 0.0006(11)
C232 0.0326(17) 0.0227(14) 0.0258(16) 0.0039(11) 0.0027(13) -0.0013(12)
C233 0.049(2) 0.0309(15) 0.0235(16) 0.0124(12) 0.0010(15) -0.0028(14)
C234 0.0329(18) 0.0382(16) 0.0174(15) 0.0047(11) 0.0032(13) -0.0006(13)
C235 0.0255(16) 0.0349(15) 0.0240(16) -0.0008(11) 0.0023(13) 0.0076(13)
C236 0.0227(16) 0.0270(13) 0.0233(15) 0.0086(11) 0.0024(12) 0.0060(12)
C240 0.0294(17) 0.0207(13) 0.0371(17) 0.0000(11) 0.0080(14) -0.0001(12)

loop_
_atom_type_symbol
_atom_type_description
_atom_type_scat_dispersion_real
_atom_type_scat_dispersion_imag
_atom_type_scat_source
C C 0.0033 0.0016 'International Tables Vol C Tables 4.2.6.8 and 6.1.1.4'
H H 0.0000 0.0000 'International Tables Vol C Tables 4.2.6.8 and 6.1.1.4'
N N 0.0061 0.0033 'International Tables Vol C Tables 4.2.6.8 and 6.1.1.4'
P P 0.1023 0.0942 'International Tables Vol C Tables 4.2.6.8 and 6.1.1.4'
Fe Fe 0.3463 0.8444 'International Tables Vol C Tables 4.2.6.8 and 6.1.1.4'

loop_
_geom_angle_atom_site_label_1
_geom_angle_atom_site_label_2
_geom_angle_atom_site_label_3
_geom_angle
_geom_angle_site_symmetry_1
_geom_angle_site_symmetry_3
N62 Fe1 N41 173.26(9) 3_545 .
N62 Fe1 N11 94.39(8) 3_545 .
N41 Fe1 N11 91.77(8) . .
N62 Fe1 N32 91.38(8) 3_545 4_455
N41 Fe1 N32 92.01(8) . 4_455
N11 Fe1 N32 83.78(8) . 4_455
N62 Fe1 N21 89.99(8) 3_545 .
N41 Fe1 N21 87.77(8) . .
N11 Fe1 N21 85.35(8) . .
N32 Fe1 N21 169.12(8) 4_455 .
N62 Fe1 N31 89.34(8) 3_545 .
N41 Fe1 N31 84.41(8) . .
N11 Fe1 N31 175.78(8) . .
N32 Fe1 N31 98.11(8) 4_455 .
N21 Fe1 N31 92.70(8) . .
N42 Fe2 N61 176.82(9) 3_545 .
N42 Fe2 N22 92.47(8) 3_545 .
N61 Fe2 N22 88.50(8) . .
N42 Fe2 N51 88.51(9) 3_545 .
N61 Fe2 N51 88.43(9) . .
N22 Fe2 N51 91.59(9) . .
N42 Fe2 N12 91.64(8) 3_545 .
N61 Fe2 N12 91.43(8) . .
N22 Fe2 N12 87.37(8) . .
N51 Fe2 N12 178.95(9) . .
N42 Fe2 N52 90.50(8) 3_545 4_456
N61 Fe2 N52 88.79(8) . 4_456
N22 Fe2 N52 174.22(8) . 4_456
N51 Fe2 N52 93.45(9) . 4_456
N12 Fe2 N52 87.59(8) . 4_456
C11 N11 Fe1 175.1(2) . .
N11 C11 N13 174.6(3) . .
C12 N12 Fe2 152.4(2) . .
N12 C12 N13 174.4(3) . .
C12 N13 C11 116.5(2) . .
C21 N21 Fe1 152.4(2) . .
N21 C21 N23 174.9(3) . .
C22 N22 Fe2 170.2(2) . .
N22 C22 N23 174.5(3) . .
C22 N23 C21 118.8(2) . .
C31 N31 Fe1 134.60(19) . .
N31 C31 N33 173.9(3) . .
C32 N32 Fe1 155.0(2) . 4
N32 C32 N33 175.2(3) . .
C31 N33 C32 120.9(2) . .
C41 N41 Fe1 156.1(2) . .
N41 C41 N43 172.8(3) . .
C42 N42 Fe2 168.7(2) . 3
N42 C42 N43 171.3(3) . .
C42 N43 C41 123.6(2) . .
C51 N51 Fe2 156.0(2) . .
N51 C51 N53 174.4(3) . .
C52 N52 Fe2 126.74(19) . 4_556
N52 C52 N53 172.5(3) . .
C52 N53 C51 121.2(2) . .
C61 N61 Fe2 157.1(2) . .
N61 C61 N63 172.6(3) . .
C62 N62 Fe1 165.7(2) . 3
N62 C62 N63 171.3(3) . .
C62 N63 C61 123.5(2) . .
C140 P1 C111 110.83(12) . .
C140 P1 C131 109.46(11) . .
C111 P1 C131 108.63(11) . .
C140 P1 C121 106.71(11) . .
C111 P1 C121 110.08(11) . .
C131 P1 C121 111.14(12) . .
C116 C111 C112 119.6(2) . .
C116 C111 P1 120.03(17) . .
C112 C111 P1 120.23(19) . .
C113 C112 C111 119.8(2) . .
C112 C113 C114 120.5(2) . .
C113 C114 C115 120.3(2) . .
C116 C115 C114 119.5(2) . .
C115 C116 C111 120.3(2) . .
C122 C121 C126 120.4(2) . .
C122 C121 P1 121.0(2) . .
C126 C121 P1 118.4(2) . .
C123 C122 C121 119.8(3) . .
C124 C123 C122 119.8(3) . .
C123 C124 C125 121.0(3) . .
C124 C125 C126 119.8(3) . .
C125 C126 C121 119.3(3) . .
C136 C131 C132 119.7(2) . .
C136 C131 P1 120.15(19) . .
C132 C131 P1 120.1(2) . .
C133 C132 C131 119.5(3) . .
C134 C133 C132 120.4(3) . .
C133 C134 C135 120.1(3) . .
C134 C135 C136 120.2(3) . .
C135 C136 C131 120.2(2) . .
C231 P2 C211 107.50(12) . .
C231 P2 C221 109.24(11) . .
C211 P2 C221 109.58(11) . .
C231 P2 C240 112.19(12) . .
C211 P2 C240 109.24(12) . .
C221 P2 C240 109.04(13) . .
C212 C211 C216 120.0(2) . .
C212 C211 P2 120.98(19) . .
C216 C211 P2 119.01(19) . .
C213 C212 C211 120.2(2) . .
C214 C213 C212 119.7(3) . .
C213 C214 C215 120.8(2) . .
C214 C215 C216 119.9(3) . .
C215 C216 C211 119.4(2) . .
C226 C221 C222 119.7(2) . .
C226 C221 P2 121.7(2) . .
C222 C221 P2 118.51(19) . .
C223 C222 C221 120.0(3) . .
C222 C223 C224 120.2(3) . .
C225 C224 C223 119.9(3) . .
C224 C225 C226 120.5(3) . .
C221 C226 C225 119.7(3) . .
C232 C231 C236 119.1(2) . .
C232 C231 P2 122.35(19) . .
C236 C231 P2 118.26(18) . .
C233 C232 C231 120.4(2) . .
C232 C233 C234 120.7(2) . .
C235 C234 C233 119.7(2) . .
C234 C235 C236 120.4(2) . .
C235 C236 C231 119.7(2) . .

loop_
_geom_bond_atom_site_label_1
_geom_bond_atom_site_label_2
_geom_bond_distance
_geom_bond_site_symmetry_2
Fe1 N62 2.1148(18) 3_545
Fe1 N41 2.1439(19) .
Fe1 N11 2.147(2) .
Fe1 N32 2.170(2) 4_455
Fe1 N21 2.186(2) .
Fe1 N31 2.188(2) .
Fe2 N42 2.1189(19) 3_545
Fe2 N61 2.1312(19) .
Fe2 N22 2.160(2) .
Fe2 N51 2.165(2) .
Fe2 N12 2.169(2) .
Fe2 N52 2.214(2) 4_456
N11 C11 1.141(3) .
C11 N13 1.317(3) .
N12 C12 1.146(3) .
C12 N13 1.315(3) .
N21 C21 1.146(3) .
C21 N23 1.315(3) .
N22 C22 1.151(3) .
C22 N23 1.315(3) .
N31 C31 1.147(3) .
C31 N33 1.298(3) .
N32 C32 1.152(3) .
N32 Fe1 2.170(2) 4
C32 N33 1.306(3) .
N41 C41 1.148(3) .
C41 N43 1.305(3) .
N42 C42 1.147(3) .
N42 Fe2 2.1189(19) 3
C42 N43 1.302(3) .
N51 C51 1.156(3) .
C51 N53 1.307(3) .
N52 C52 1.157(3) .
N52 Fe2 2.214(2) 4_556
C52 N53 1.306(3) .
N61 C61 1.144(3) .
C61 N63 1.306(3) .
N62 C62 1.151(3) .
N62 Fe1 2.1148(18) 3
C62 N63 1.304(3) .
P1 C140 1.787(2) .
P1 C111 1.788(2) .
P1 C131 1.793(2) .
P1 C121 1.800(2) .
C111 C116 1.389(3) .
C111 C112 1.399(3) .
C112 C113 1.374(3) .
C113 C114 1.375(3) .
C114 C115 1.395(3) .
C115 C116 1.378(3) .
C121 C122 1.388(3) .
C121 C126 1.398(3) .
C122 C123 1.388(3) .
C123 C124 1.380(4) .
C124 C125 1.382(4) .
C125 C126 1.391(3) .
C131 C136 1.385(3) .
C131 C132 1.397(3) .
C132 C133 1.389(4) .
C133 C134 1.378(4) .
C134 C135 1.381(4) .
C135 C136 1.384(4) .
P2 C231 1.785(3) .
P2 C211 1.791(3) .
P2 C221 1.793(3) .
P2 C240 1.796(2) .
C211 C212 1.391(3) .
C211 C216 1.395(3) .
C212 C213 1.382(4) .
C213 C214 1.378(4) .
C214 C215 1.385(4) .
C215 C216 1.388(4) .
C221 C226 1.384(3) .
C221 C222 1.400(4) .
C222 C223 1.377(4) .
C223 C224 1.387(4) .
C224 C225 1.378(4) .
C225 C226 1.390(4) .
C231 C232 1.397(3) .
C231 C236 1.403(3) .
C232 C233 1.361(4) .
C233 C234 1.390(4) .
C234 C235 1.379(3) .
C235 C236 1.385(3) .
